data_2014443
loop_
_publ_author_name
'Aucott, Stephen M.'
'Dale, Sophie H.'
'Elsegood, Mark R. J.'
'Holmes, Kathryn E.'
'James, Sarah L. M.'
'Kelly, Paul F.'

_publ_section_title
;
 Bis(tetra-<i>n</i>-butylammonium) (\m-<i>N</i>,<i>N</i>'-diselenium
 dinitride)bis[tribromopalladate(II)]
;
_journal_issue 12
_journal_name_full 'Acta Crystallographica Section C'
_journal_page_first m643
_journal_page_last m644
_journal_paper_doi 10.1107/S0108270104027040
_journal_volume 60
_journal_year 2004
_chemical_formula_iupac '(C16 H36 N)2 [Pd2 Br6 (N2 Se2)]'
_chemical_formula_moiety '2C16 H36 N + , Br6 N2 Pd2 Se2 2-'
_chemical_formula_sum 'C32 H72 Br6 N4 Pd2 Se2'
_chemical_formula_weight 1363.12
_chemical_name_systematic
;
Bis(tetra-n-butylammonium) (\m-N,N'-diselenium
dinitride)bis[tribromopalladate(II)]
;
_space_group_IT_number 2
_symmetry_cell_setting triclinic
_symmetry_space_group_name_Hall '-P 1'
_symmetry_space_group_name_H-M 'P -1'
_atom_sites_solution_hydrogens geom
_atom_sites_solution_primary direct
_atom_sites_solution_secondary difmap
_audit_creation_method SHELXL97
_cell_angle_alpha 95.131(4)
_cell_angle_beta 98.598(4)
_cell_angle_gamma 98.689(4)
_cell_formula_units_Z 1
_cell_length_a 9.081(2)
_cell_length_b 10.671(3)
_cell_length_c 12.415(3)
_cell_measurement_reflns_used 2921
_cell_measurement_temperature 150(2)
_cell_measurement_theta_max 27.20
_cell_measurement_theta_min 2.41
_cell_volume 1168.1(5)
_computing_cell_refinement 'SAINT (Bruker, 2001)'
_computing_data_collection 'SMART (Bruker, 2001)'
_computing_data_reduction SAINT
_computing_molecular_graphics SHELXTL
_computing_publication_material 'SHELXTL and local programs'
_computing_structure_refinement SHELXTL
_computing_structure_solution 'SHELXTL (Sheldrick, 2000)'
_diffrn_ambient_temperature 150(2)
_diffrn_measured_fraction_theta_full 0.985
_diffrn_measured_fraction_theta_max 0.985
_diffrn_measurement_device_type 'Bruker SMART 1000 CCD area-detector'
_diffrn_measurement_method '\w rotation with narrow frames'
_diffrn_radiation_monochromator graphite
_diffrn_radiation_source 'sealed tube'
_diffrn_radiation_type MoK\a
_diffrn_radiation_wavelength 0.71073
_diffrn_reflns_av_R_equivalents 0.037
_diffrn_reflns_av_sigmaI/netI 0.063
_diffrn_reflns_limit_h_max 10
_diffrn_reflns_limit_h_min -10
_diffrn_reflns_limit_k_max 12
_diffrn_reflns_limit_k_min -12
_diffrn_reflns_limit_l_max 14
_diffrn_reflns_limit_l_min -14
_diffrn_reflns_number 8065
_diffrn_reflns_theta_full 25.00
_diffrn_reflns_theta_max 25.00
_diffrn_reflns_theta_min 1.67
_diffrn_standards_decay_% 0
_diffrn_standards_number 0
_exptl_absorpt_coefficient_mu 7.485
_exptl_absorpt_correction_T_max 0.508
_exptl_absorpt_correction_T_min 0.195
_exptl_absorpt_correction_type multi-scan
_exptl_absorpt_process_details '(SADABS; Sheldrick, 2003)'
_exptl_crystal_colour orange
_exptl_crystal_density_diffrn 1.938
_exptl_crystal_density_meas ?
_exptl_crystal_density_method 'not measured'
_exptl_crystal_description lath
_exptl_crystal_F_000 662
_exptl_crystal_size_max 0.30
_exptl_crystal_size_mid 0.20
_exptl_crystal_size_min 0.09
_refine_diff_density_max 0.85
_refine_diff_density_min -1.50
_refine_ls_extinction_method none
_refine_ls_goodness_of_fit_ref 1.04
_refine_ls_hydrogen_treatment constr
_refine_ls_matrix_type full
_refine_ls_number_parameters 212
_refine_ls_number_reflns 4049
_refine_ls_number_restraints 0
_refine_ls_restrained_S_all 1.04
_refine_ls_R_factor_all 0.0740
_refine_ls_R_factor_gt 0.0504
_refine_ls_shift/su_max 0.001
_refine_ls_shift/su_mean 0.000
_refine_ls_structure_factor_coef Fsqd
_refine_ls_weighting_details 'calc w = 1/[\s^2^(Fo^2^)+(0.046P)^2^+10.845P] where P=(Fo^2^+2Fc^2^)/3'
_refine_ls_weighting_scheme calc
_refine_ls_wR_factor_gt 0.121
_refine_ls_wR_factor_ref 0.131
_reflns_number_gt 3002
_reflns_number_total 4049
_reflns_threshold_expression I>2\s(I)
_cod_data_source_file bm1591.cif
_cod_data_source_block I
_cod_depositor_comments
;
The following automatic conversions were performed:
'_geom_bond_publ_flag' value 'Y' changed to 'y' according to
'/home/saulius/struct/CIF-dictionaries/cif_core.dic' dictionary named
'cif_core.dic' version 2.4.1 from 2010-06-29 (6 times).

Automatic conversion script
Id: cif_fix_enum 1527 2010-12-29 10:47:43Z saulius 

The following automatic conversions were performed:

'_geom_bond_publ_flag' value 'Y' changed to 'y' according to
/home/saulius/struct/CIF-dictionaries/cif_core.dic dictionary named
'cif_core.dic' version 2.4.1 from 2010-06-29 (6
times).

'_geom_angle_publ_flag' value 'Y' changed to 'y' according
to /home/saulius/struct/CIF-dictionaries/cif_core.dic dictionary
named 'cif_core.dic' version 2.4.1 from 2010-06-29 (10 times).

Automatic conversion script
Id: cif_fix_values 1715 2011-07-08 13:25:40Z adriana 

The following automatic conversions were performed:

'_exptl_crystal_density_meas' value 'not measured' was changed to '?'
- the value is perceived as not measured.

Automatic conversion script
Id: cif_fix_values 3008 2015-01-20 13:52:24Z robertas 
;
_cod_database_code 2014443

loop_
_symmetry_equiv_pos_as_xyz
'x, y, z'
'-x, -y, -z'

loop_
_atom_site_label
_atom_site_fract_x
_atom_site_fract_y
_atom_site_fract_z
_atom_site_U_iso_or_equiv
_atom_site_adp_type
_atom_site_calc_flag
_atom_site_refinement_flags
_atom_site_occupancy
_atom_site_disorder_assembly
_atom_site_disorder_group
_atom_site_type_symbol
Pd1 0.38454(7) 0.27271(7) 0.81142(5) 0.0250(2) Uani d . 1 . . Pd
Br1 0.60510(11) 0.35536(10) 0.73407(8) 0.0389(3) Uani d . 1 . . Br
Br2 0.31511(11) 0.08397(11) 0.68135(9) 0.0453(3) Uani d . 1 . . Br
Br3 0.17092(11) 0.22292(10) 0.90619(8) 0.0355(3) Uani d . 1 . . Br
N1 0.4496(8) 0.4223(7) 0.9237(6) 0.0273(17) Uani d . 1 . . N
Se1 0.37705(10) 0.46360(9) 1.04779(7) 0.0267(2) Uani d . 1 . . Se
N2 0.7449(7) 0.8942(7) 0.7313(6) 0.0203(15) Uani d . 1 . . N
C1 0.5911(9) 0.8135(8) 0.7296(7) 0.0214(18) Uani d . 1 . . C
H1A 0.5967 0.7689 0.7963 0.026 Uiso calc R 1 . . H
H1B 0.5170 0.8720 0.7349 0.026 Uiso calc R 1 . . H
C2 0.5298(9) 0.7150(9) 0.6320(7) 0.027(2) Uani d . 1 . . C
H2A 0.5990 0.6522 0.6265 0.032 Uiso calc R 1 . . H
H2B 0.5212 0.7568 0.5638 0.032 Uiso calc R 1 . . H
C3 0.3748(10) 0.6478(9) 0.6468(7) 0.029(2) Uani d . 1 . . C
H3A 0.3040 0.7100 0.6451 0.035 Uiso calc R 1 . . H
H3B 0.3826 0.6156 0.7195 0.035 Uiso calc R 1 . . H
C4 0.3115(10) 0.5358(10) 0.5569(8) 0.036(2) Uani d . 1 . . C
H4A 0.2969 0.5682 0.4853 0.053 Uiso calc R 1 . . H
H4B 0.2145 0.4925 0.5712 0.053 Uiso calc R 1 . . H
H4C 0.3828 0.4755 0.5569 0.053 Uiso calc R 1 . . H
C5 0.7997(9) 0.9643(9) 0.8442(7) 0.0229(19) Uani d . 1 . . C
H5A 0.9027 1.0117 0.8458 0.027 Uiso calc R 1 . . H
H5B 0.8079 0.9004 0.8969 0.027 Uiso calc R 1 . . H
C6 0.7015(9) 1.0590(9) 0.8844(7) 0.0242(19) Uani d . 1 . . C
H6A 0.7015 1.1291 0.8373 0.029 Uiso calc R 1 . . H
H6B 0.5961 1.0146 0.8779 0.029 Uiso calc R 1 . . H
C7 0.7581(12) 1.1130(12) 0.9996(8) 0.047(3) Uani d . 1 . . C
H7A 0.8588 1.1655 1.0034 0.056 Uiso calc R 1 . . H
H7B 0.7716 1.0417 1.0440 0.056 Uiso calc R 1 . . H
C8 0.6588(11) 1.1934(11) 1.0505(9) 0.045(3) Uani d . 1 . . C
H8A 0.6814 1.2810 1.0323 0.067 Uiso calc R 1 . . H
H8B 0.6777 1.1934 1.1303 0.067 Uiso calc R 1 . . H
H8C 0.5526 1.1583 1.0220 0.067 Uiso calc R 1 . . H
C9 0.8593(10) 0.8099(9) 0.7057(7) 0.027(2) Uani d . 1 . . C
H9A 0.8295 0.7710 0.6286 0.032 Uiso calc R 1 . . H
H9B 0.9589 0.8650 0.7116 0.032 Uiso calc R 1 . . H
C10 0.8776(10) 0.7057(9) 0.7764(8) 0.029(2) Uani d . 1 . . C
H10A 0.7794 0.6483 0.7698 0.035 Uiso calc R 1 . . H
H10B 0.9077 0.7432 0.8539 0.035 Uiso calc R 1 . . H
C11 0.9946(10) 0.6288(10) 0.7454(8) 0.034(2) Uani d . 1 . . C
H11A 1.0883 0.6880 0.7418 0.041 Uiso calc R 1 . . H
H11B 0.9575 0.5826 0.6712 0.041 Uiso calc R 1 . . H
C12 1.0323(11) 0.5326(10) 0.8245(9) 0.042(3) Uani d . 1 . . C
H12A 1.0741 0.5777 0.8975 0.063 Uiso calc R 1 . . H
H12B 1.1067 0.4849 0.7984 0.063 Uiso calc R 1 . . H
H12C 0.9403 0.4732 0.8286 0.063 Uiso calc R 1 . . H
C13 0.7294(9) 0.9863(9) 0.6456(7) 0.025(2) Uani d . 1 . . C
H13A 0.6426 1.0297 0.6554 0.030 Uiso calc R 1 . . H
H13B 0.7053 0.9363 0.5722 0.030 Uiso calc R 1 . . H
C14 0.8670(10) 1.0875(9) 0.6474(8) 0.031(2) Uani d . 1 . . C
H14A 0.9558 1.0455 0.6411 0.037 Uiso calc R 1 . . H
H14B 0.8879 1.1423 0.7185 0.037 Uiso calc R 1 . . H
C15 0.8441(11) 1.1703(9) 0.5546(8) 0.033(2) Uani d . 1 . . C
H15A 0.8322 1.1169 0.4834 0.040 Uiso calc R 1 . . H
H15B 0.7504 1.2066 0.5571 0.040 Uiso calc R 1 . . H
C16 0.9753(10) 1.2765(9) 0.5632(8) 0.032(2) Uani d . 1 . . C
H16A 0.9837 1.3320 0.6319 0.047 Uiso calc R 1 . . H
H16B 0.9596 1.3262 0.5011 0.047 Uiso calc R 1 . . H
H16C 1.0684 1.2406 0.5624 0.047 Uiso calc R 1 . . H

loop_
_atom_site_aniso_label
_atom_site_aniso_U_11
_atom_site_aniso_U_22
_atom_site_aniso_U_33
_atom_site_aniso_U_12
_atom_site_aniso_U_13
_atom_site_aniso_U_23
Pd1 0.0231(4) 0.0280(4) 0.0221(4) 0.0029(3) 0.0017(3) -0.0002(3)
Br1 0.0377(6) 0.0458(6) 0.0350(5) 0.0040(5) 0.0167(4) 0.0014(5)
Br2 0.0327(6) 0.0482(7) 0.0475(6) 0.0093(5) -0.0050(5) -0.0194(5)
Br3 0.0291(5) 0.0411(6) 0.0322(5) -0.0064(4) 0.0053(4) 0.0025(4)
N1 0.028(4) 0.031(4) 0.021(4) -0.003(3) 0.007(3) 0.002(3)
Se1 0.0243(5) 0.0294(5) 0.0255(5) -0.0028(4) 0.0093(4) 0.0007(4)
N2 0.013(3) 0.025(4) 0.025(4) 0.004(3) 0.007(3) 0.005(3)
C1 0.014(4) 0.029(5) 0.022(4) -0.001(4) 0.008(3) 0.001(4)
C2 0.015(4) 0.036(5) 0.028(5) -0.003(4) 0.008(4) -0.002(4)
C3 0.021(5) 0.038(6) 0.027(5) 0.001(4) 0.007(4) 0.003(4)
C4 0.021(5) 0.040(6) 0.040(6) -0.002(4) 0.001(4) -0.006(5)
C5 0.019(4) 0.032(5) 0.018(4) 0.004(4) 0.005(3) 0.004(4)
C6 0.017(4) 0.032(5) 0.022(4) 0.012(4) -0.005(3) -0.002(4)
C7 0.044(6) 0.061(8) 0.035(6) 0.028(6) -0.001(5) -0.012(5)
C8 0.035(6) 0.056(7) 0.041(6) 0.010(5) 0.010(5) -0.015(5)
C9 0.022(4) 0.035(5) 0.027(5) 0.011(4) 0.009(4) 0.001(4)
C10 0.027(5) 0.029(5) 0.032(5) 0.000(4) 0.015(4) 0.004(4)
C11 0.025(5) 0.046(6) 0.035(5) 0.012(4) 0.007(4) 0.006(5)
C12 0.030(5) 0.048(7) 0.049(6) 0.018(5) -0.001(5) 0.009(5)
C13 0.016(4) 0.035(5) 0.024(5) 0.003(4) 0.007(4) 0.000(4)
C14 0.017(4) 0.033(5) 0.040(5) -0.005(4) -0.002(4) 0.016(4)
C15 0.040(6) 0.023(5) 0.033(5) -0.005(4) 0.005(4) 0.007(4)
C16 0.029(5) 0.031(5) 0.032(5) 0.002(4) -0.002(4) 0.005(4)

loop_
_atom_type_symbol
_atom_type_description
_atom_type_scat_dispersion_real
_atom_type_scat_dispersion_imag
_atom_type_scat_source
C C 0.0033 0.0016 'International Tables Vol C Tables 4.2.6.8 and 6.1.1.4'
H H 0.0000 0.0000 'International Tables Vol C Tables 4.2.6.8 and 6.1.1.4'
N N 0.0061 0.0033 'International Tables Vol C Tables 4.2.6.8 and 6.1.1.4'
Se Se -0.0929 2.2259 'International Tables Vol C Tables 4.2.6.8 and 6.1.1.4'
Br Br -0.2901 2.4595 'International Tables Vol C Tables 4.2.6.8 and 6.1.1.4'
Pd Pd -0.9988 1.0072 'International Tables Vol C Tables 4.2.6.8 and 6.1.1.4'

loop_
_geom_angle_atom_site_label_1
_geom_angle_atom_site_label_2
_geom_angle_atom_site_label_3
_geom_angle_site_symmetry_1
_geom_angle
_geom_angle_publ_flag
N1 Pd1 Br2 . 176.6(2) y
N1 Pd1 Br1 . 85.4(2) y
Br2 Pd1 Br1 . 94.39(4) y
N1 Pd1 Br3 . 85.7(2) y
Br2 Pd1 Br3 . 94.61(4) y
Br1 Pd1 Br3 . 170.88(5) y
Se1 N1 Se1 2_667 97.9(3) y
Se1 N1 Pd1 2_667 130.5(4) y
Se1 N1 Pd1 . 130.2(4) y
N1 Se1 N1 2_667 82.1(3) y
C5 N2 C13 . 111.3(7) ?
C5 N2 C1 . 108.9(6) ?
C13 N2 C1 . 108.7(6) ?
C5 N2 C9 . 108.1(6) ?
C13 N2 C9 . 109.3(6) ?
C1 N2 C9 . 110.6(6) ?
C2 C1 N2 . 117.6(6) ?
C2 C1 H1A . 107.9 ?
N2 C1 H1A . 107.9 ?
C2 C1 H1B . 107.9 ?
N2 C1 H1B . 107.9 ?
H1A C1 H1B . 107.2 ?
C1 C2 C3 . 108.5(7) ?
C1 C2 H2A . 110.0 ?
C3 C2 H2A . 110.0 ?
C1 C2 H2B . 110.0 ?
C3 C2 H2B . 110.0 ?
H2A C2 H2B . 108.4 ?
C2 C3 C4 . 111.8(7) ?
C2 C3 H3A . 109.2 ?
C4 C3 H3A . 109.2 ?
C2 C3 H3B . 109.2 ?
C4 C3 H3B . 109.2 ?
H3A C3 H3B . 107.9 ?
C3 C4 H4A . 109.5 ?
C3 C4 H4B . 109.5 ?
H4A C4 H4B . 109.5 ?
C3 C4 H4C . 109.5 ?
H4A C4 H4C . 109.5 ?
H4B C4 H4C . 109.5 ?
N2 C5 C6 . 116.2(7) ?
N2 C5 H5A . 108.2 ?
C6 C5 H5A . 108.2 ?
N2 C5 H5B . 108.2 ?
C6 C5 H5B . 108.2 ?
H5A C5 H5B . 107.4 ?
C7 C6 C5 . 111.4(7) ?
C7 C6 H6A . 109.3 ?
C5 C6 H6A . 109.3 ?
C7 C6 H6B . 109.3 ?
C5 C6 H6B . 109.3 ?
H6A C6 H6B . 108.0 ?
C6 C7 C8 . 115.3(8) ?
C6 C7 H7A . 108.5 ?
C8 C7 H7A . 108.5 ?
C6 C7 H7B . 108.5 ?
C8 C7 H7B . 108.5 ?
H7A C7 H7B . 107.5 ?
C7 C8 H8A . 109.5 ?
C7 C8 H8B . 109.5 ?
H8A C8 H8B . 109.5 ?
C7 C8 H8C . 109.5 ?
H8A C8 H8C . 109.5 ?
H8B C8 H8C . 109.5 ?
C10 C9 N2 . 116.2(7) ?
C10 C9 H9A . 108.2 ?
N2 C9 H9A . 108.2 ?
C10 C9 H9B . 108.2 ?
N2 C9 H9B . 108.2 ?
H9A C9 H9B . 107.4 ?
C9 C10 C11 . 112.1(7) ?
C9 C10 H10A . 109.2 ?
C11 C10 H10A . 109.2 ?
C9 C10 H10B . 109.2 ?
C11 C10 H10B . 109.2 ?
H10A C10 H10B . 107.9 ?
C10 C11 C12 . 114.0(8) ?
C10 C11 H11A . 108.8 ?
C12 C11 H11A . 108.8 ?
C10 C11 H11B . 108.8 ?
C12 C11 H11B . 108.8 ?
H11A C11 H11B . 107.7 ?
C11 C12 H12A . 109.5 ?
C11 C12 H12B . 109.5 ?
H12A C12 H12B . 109.5 ?
C11 C12 H12C . 109.5 ?
H12A C12 H12C . 109.5 ?
H12B C12 H12C . 109.5 ?
N2 C13 C14 . 115.7(7) ?
N2 C13 H13A . 108.4 ?
C14 C13 H13A . 108.4 ?
N2 C13 H13B . 108.4 ?
C14 C13 H13B . 108.4 ?
H13A C13 H13B . 107.4 ?
C13 C14 C15 . 111.8(7) ?
C13 C14 H14A . 109.3 ?
C15 C14 H14A . 109.3 ?
C13 C14 H14B . 109.3 ?
C15 C14 H14B . 109.3 ?
H14A C14 H14B . 107.9 ?
C16 C15 C14 . 111.1(8) ?
C16 C15 H15A . 109.4 ?
C14 C15 H15A . 109.4 ?
C16 C15 H15B . 109.4 ?
C14 C15 H15B . 109.4 ?
H15A C15 H15B . 108.0 ?
C15 C16 H16A . 109.5 ?
C15 C16 H16B . 109.5 ?
H16A C16 H16B . 109.5 ?
C15 C16 H16C . 109.5 ?
H16A C16 H16C . 109.5 ?
H16B C16 H16C . 109.5 ?

loop_
_geom_bond_atom_site_label_1
_geom_bond_atom_site_label_2
_geom_bond_site_symmetry_2
_geom_bond_distance
_geom_bond_publ_flag
Pd1 N1 . 1.978(7) y
Pd1 Br1 . 2.4299(12) y
Pd1 Br2 . 2.4066(13) y
Pd1 Br3 . 2.4316(12) y
Se1 N1 2_667 1.806(7) y
Se1 N1 . 1.809(7) y
N2 C5 . 1.504(10) ?
N2 C13 . 1.517(11) ?
N2 C1 . 1.522(10) ?
N2 C9 . 1.522(10) ?
C1 C2 . 1.508(12) ?
C1 H1A . 0.9900 ?
C1 H1B . 0.9900 ?
C2 C3 . 1.525(11) ?
C2 H2A . 0.9900 ?
C2 H2B . 0.9900 ?
C3 C4 . 1.539(12) ?
C3 H3A . 0.9900 ?
C3 H3B . 0.9900 ?
C4 H4A . 0.9800 ?
C4 H4B . 0.9800 ?
C4 H4C . 0.9800 ?
C5 C6 . 1.544(11) ?
C5 H5A . 0.9900 ?
C5 H5B . 0.9900 ?
C6 C7 . 1.478(12) ?
C6 H6A . 0.9900 ?
C6 H6B . 0.9900 ?
C7 C8 . 1.502(14) ?
C7 H7A . 0.9900 ?
C7 H7B . 0.9900 ?
C8 H8A . 0.9800 ?
C8 H8B . 0.9800 ?
C8 H8C . 0.9800 ?
C9 C10 . 1.491(13) ?
C9 H9A . 0.9900 ?
C9 H9B . 0.9900 ?
C10 C11 . 1.510(12) ?
C10 H10A . 0.9900 ?
C10 H10B . 0.9900 ?
C11 C12 . 1.524(13) ?
C11 H11A . 0.9900 ?
C11 H11B . 0.9900 ?
C12 H12A . 0.9800 ?
C12 H12B . 0.9800 ?
C12 H12C . 0.9800 ?
C13 C14 . 1.519(11) ?
C13 H13A . 0.9900 ?
C13 H13B . 0.9900 ?
C14 C15 . 1.522(12) ?
C14 H14A . 0.9900 ?
C14 H14B . 0.9900 ?
C15 C16 . 1.500(12) ?
C15 H15A . 0.9900 ?
C15 H15B . 0.9900 ?
C16 H16A . 0.9800 ?
C16 H16B . 0.9800 ?
C16 H16C . 0.9800 ?

loop_
_geom_torsion_atom_site_label_1
_geom_torsion_atom_site_label_2
_geom_torsion_atom_site_label_3
_geom_torsion_atom_site_label_4
_geom_torsion_site_symmetry_1
_geom_torsion_site_symmetry_4
_geom_torsion
Br1 Pd1 N1 Se1 . 2_667 -10.2(5)
Br3 Pd1 N1 Se1 . 2_667 171.8(5)
Br1 Pd1 N1 Se1 . . -173.1(5)
Br3 Pd1 N1 Se1 . . 9.0(5)
Se1 N1 Se1 N1 2_667 2_667 0.0
Pd1 N1 Se1 N1 . 2_667 166.9(8)
Pd1 N1 Se1 Se1 . 2_667 166.9(8)
C5 N2 C1 C2 . . -167.7(8)
C13 N2 C1 C2 . . 71.0(9)
C9 N2 C1 C2 . . -49.1(10)
N2 C1 C2 C3 . . -179.0(7)
C1 C2 C3 C4 . . -173.8(8)
C13 N2 C5 C6 . . 58.0(9)
C1 N2 C5 C6 . . -61.8(9)
C9 N2 C5 C6 . . 178.0(7)
N2 C5 C6 C7 . . 174.7(8)
C5 C6 C7 C8 . . -172.6(10)
C5 N2 C9 C10 . . 64.2(9)
C13 N2 C9 C10 . . -174.6(7)
C1 N2 C9 C10 . . -54.9(10)
N2 C9 C10 C11 . . -179.3(8)
C9 C10 C11 C12 . . 172.4(8)
C5 N2 C13 C14 . . 51.4(9)
C1 N2 C13 C14 . . 171.3(7)
C9 N2 C13 C14 . . -67.9(9)
N2 C13 C14 C15 . . 176.7(7)
C13 C14 C15 C16 . . 175.2(8)
